data_3500048
loop_
_publ_author_name
'Lubomir Smrcok'
'Armel Le Bail'
'Miroslav Boca'

_publ_requested_journal 'Inorganic Chemistry'
_publ_section_abstract
;
At least 7 polymorphs in the range 273-763K
;
_publ_section_title
;
 Polymorphism of K~2~ZrF~6~ by synchrotron powder diffraction and DFT
;
_journal_name_full 'Personal communication to COD'
_journal_year 2016
_chemical_formula_moiety 'F6 Zr, 2(K)'
_chemical_formula_sum 'F6 K2 Zr'
_chemical_formula_weight 283.42
_chemical_name_systematic ' ?'
_space_group_IT_number 62
_symmetry_cell_setting orthorhombic
_symmetry_space_group_name_Hall '-P 2ac 2n'
_symmetry_space_group_name_H-M 'P n m a'
_cell_angle_alpha 90.00000
_cell_angle_beta 90.00000
_cell_angle_gamma 90.00000
_cell_formula_units_Z 8
_cell_length_a 10.30844(7)
_cell_length_b 6.02909(3)
_cell_length_c 23.80175(14)
_cell_measurement_temperature 768
_cell_volume 1479.291(15)
_computing_molecular_graphics DIAMOND
_computing_structure_refinement FULLPROF
_computing_structure_solution ESPOIR
_diffrn_ambient_temperature 768
_diffrn_measurement_device_type synchrotron
_diffrn_radiation_probe x-ray
_diffrn_radiation_type synchrotron
_diffrn_radiation_wavelength 0.826946
_exptl_absorpt_coefficient_mu 3.978
_exptl_crystal_density_diffrn 2.545
_exptl_crystal_density_method 'Not Measured'
_exptl_crystal_F_000 1056
_exptl_special_details
; 
Beamline I11
;
_pd_calibration_special_details ' ?'
_pd_char_colour white
_pd_instr_location
; 
Diamond Light Source, Didcot, UK
;
_pd_meas_2theta_range_inc 0.001000
_pd_meas_2theta_range_max 50.00000
_pd_meas_2theta_range_min 1.50000
_pd_meas_number_of_points 48501
_pd_proc_2theta_range_inc 0.001000
_pd_proc_2theta_range_max 50.0003
_pd_proc_2theta_range_min 1.5003
_pd_proc_ls_pref_orient_corr ' ?'
_pd_proc_ls_prof_R_factor 5.7245
_pd_proc_ls_prof_wR_expected 6.3572
_pd_proc_ls_prof_wR_factor 9.6889
_pd_proc_ls_special_details ' ?'
_pd_proc_wavelength 0.826946
_refine_ls_goodness_of_fit_all 1.524
_refine_ls_number_parameters 117
_refine_ls_number_reflns 952
_refine_ls_number_restraints 18
_refine_ls_R_I_factor 13.3758
_refine_ls_shift/su_max 0.03
_refine_special_details ' ?'
_cod_data_source_file K2ZrF6-form-VII-768K.cif
_cod_data_source_block K2ZrF6-form-VII-768K
_cod_depositor_comments
;
The following automatic conversions were performed:

'_symmetry_cell_setting' value 'Orthorhombic' changed to
'orthorhombic' according to the built-in table from CIF Core
dictionary named 'cif_core.dic' version 2.4.1 from 2010-06-29.

Automatic conversion script
Id: cif_fix_values 4624 2016-04-14 12:54:50Z antanas 
;
_cod_database_code 3500048
_pd_proc_ls_prof_cr_factor 25.0225
_pd_proc_ls_prof_cwr_factor 22.9284
_pd_proc_ls_prof_cwr_expected 15.0442
_pd_proc_ls_prof_chi2 2.3228
_pd_proc_ls_prof_echi2 2.8663

loop_
_publ_manuscript_incl_extra_item
_publ_manuscript_incl_extra_info
_publ_manuscript_incl_extra_defn
'_pd_proc_ls_prof_cR_factor' 'Prof. R-factor CORRECTED for background' no
'_pd_proc_ls_prof_cwR_factor' 'wProf.R-factor CORRECTED for background' no
'_pd_proc_ls_prof_cwR_expected' 'wProf.Expected CORRECTED for background' no
'_pd_proc_ls_prof_chi2' 'Chi-square for all considered points' no
'_pd_proc_ls_prof_echi2' 'Chi-2 for points with Bragg contribution' no

loop_
_symmetry_equiv_pos_as_xyz
x,y,z
x+1/2,-y+1/2,-z+1/2
-x,y+1/2,-z
-x+1/2,-y,z+1/2
-x,-y,-z
-x+1/2,y+1/2,z+1/2
x,-y+1/2,z
x+1/2,y,-z+1/2

loop_
_atom_site_label
_atom_site_fract_x
_atom_site_fract_y
_atom_site_fract_z
_atom_site_U_iso_or_equiv
_atom_site_occupancy
_atom_site_adp_type
_atom_site_type_symbol
K1 0.6798(5) 0.25000 0.0738(3) 0.1863(15) 1.00000 Uiso K
K2 0.5965(7) 0.25000 0.8555(3) 0.1863(15) 1.00000 Uiso K
K3 0.5566(7) 0.25000 0.2938(3) 0.1863(15) 1.00000 Uiso K
K4 0.9979(5) 0.25000 0.9263(3) 0.1863(15) 1.00000 Uiso K
Zr1 0.2575(3) 0.25000 0.05715(12) 0.0958(7) 1.00000 Uiso Zr
Zr2 0.2480(3) 0.25000 0.80695(12) 0.0958(7) 1.00000 Uiso Zr
F1 0.2214(8) 0.4703(10) 0.1175(3) 0.1703(19) 1.00000 Uiso F
F2 0.2648(7) 0.4813(10) 0.0043(4) 0.1703(19) 1.00000 Uiso F
F3 0.3257(9) 0.4710(10) 0.7633(4) 0.1703(19) 1.00000 Uiso F
F4 0.1660(9) 0.4724(12) 0.8491(4) 0.1703(19) 1.00000 Uiso F
F5 0.3408(11) 0.25000 0.8655(5) 0.1703(19) 1.00000 Uiso F
F6 0.4087(10) 0.25000 0.0681(5) 0.1703(19) 1.00000 Uiso F
F7 0.1143(10) 0.25000 0.0374(5) 0.1703(19) 1.00000 Uiso F
F8 0.1468(12) 0.25000 0.7545(5) 0.1703(19) 1.00000 Uiso F

loop_
_atom_type_symbol
_atom_type_scat_Cromer_Mann_a1
_atom_type_scat_Cromer_Mann_b1
_atom_type_scat_Cromer_Mann_a2
_atom_type_scat_Cromer_Mann_b2
_atom_type_scat_Cromer_Mann_a3
_atom_type_scat_Cromer_Mann_b3
_atom_type_scat_Cromer_Mann_a4
_atom_type_scat_Cromer_Mann_b4
_atom_type_scat_Cromer_Mann_c
_atom_type_scat_dispersion_real
_atom_type_scat_dispersion_imag
_atom_type_scat_source
F 3.63220 5.27756 3.51057 14.73530 1.26064 0.44226 0.94071 47.34370 0.65340 0.02400 0.01000 International_Tables_for_Crystallography_Vol.C(1991)_Tables_6.1.1.4_and_6.1.1.5
Zr 18.16680 1.21480 10.05620 10.14830 1.01118 21.60540 -2.64790 -0.10276 9.41454 -1.44700 0.74000 International_Tables_for_Crystallography_Vol.C(1991)_Tables_6.1.1.4_and_6.1.1.5
K 7.95780 12.63310 7.49170 0.76740 6.35900 -0.00200 1.19150 31.91280 -4.99780 0.24600 0.33500 International_Tables_for_Crystallography_Vol.C(1991)_Tables_6.1.1.4_and_6.1.1.5

loop_
_geom_angle_atom_site_label_1
_geom_angle_atom_site_label_2
_geom_angle_atom_site_label_3
_geom_angle
_geom_angle_site_symmetry_1
_geom_angle_site_symmetry_3
F2 K1 F2 79.6(4) 3_645 5_665
F2 K1 F4 88.4(5) 3_645 3_646
F2 K1 F4 134.3(5) 3_645 5_666
F2 K1 F5 75.8(4) 3_645 3_646
F2 K1 F5 155.1(5) 3_645 3_656
F2 K1 F6 100.9(5) 3_645 1_555
F2 K1 F4 134.3(5) 5_665 3_646
F2 K1 F4 88.4(5) 5_665 5_666
F2 K1 F5 155.1(5) 5_665 3_646
F2 K1 F5 75.8(4) 5_665 3_656
F2 K1 F6 100.9(5) 5_665 1_555
F4 K1 F4 69.2(4) 3_646 5_666
F4 K1 F5 106.1(3) 3_646 3_656
F4 K1 F6 124.7(6) 3_646 1_555
F4 K1 F5 106.1(3) 5_666 3_646
F4 K1 F6 124.7(6) 5_666 1_555
F5 K1 F5 128.31(15) 3_646 3_656
F5 K1 F6 87.6(4) 3_646 1_555
F5 K1 F6 87.6(4) 3_656 1_555
F1 K2 F1 80.7(4) 3_646 5_666
F1 K2 F5 134.1(6) 3_646 1_555
F1 K2 F8 95.9(6) 3_646 2_556
F1 K2 F5 134.1(6) 5_666 1_555
F1 K2 F8 95.9(6) 5_666 2_556
F5 K2 F8 106.4(7) 1_555 2_556
F1 K3 F1 52.2(3) 2_555 8_555
F1 K3 F3 79.0(4) 2_555 3_646
F1 K3 F3 114.0(5) 2_555 5_666
F1 K3 F4 110.7(4) 2_555 4_564
F1 K3 F4 83.3(4) 2_555 6_544
F1 K3 F3 114.0(5) 8_555 3_646
F1 K3 F3 79.0(4) 8_555 5_666
F1 K3 F4 83.3(4) 8_555 4_564
F1 K3 F4 110.7(4) 8_555 6_544
F3 K3 F3 85.4(4) 3_646 5_666
F3 K3 F4 162.1(6) 3_646 4_564
F3 K3 F4 103.1(5) 3_646 6_544
F3 K3 F4 103.1(5) 5_666 4_564
F3 K3 F4 162.1(6) 5_666 6_544
F4 K3 F4 64.6(3) 4_564 6_544
F1 K4 F1 68.2(3) 3_646 5_666
F1 K4 F4 119.7(5) 3_646 1_655
F1 K4 F4 88.3(4) 3_646 7_655
F1 K4 F7 128.8(6) 3_646 1_656
F1 K4 F7 47.4(3) 3_646 3_646
F1 K4 F7 109.6(3) 3_646 3_656
F1 K4 F4 88.3(4) 5_666 1_655
F1 K4 F4 119.7(5) 5_666 7_655
F1 K4 F7 128.8(6) 5_666 1_656
F1 K4 F7 109.6(3) 5_666 3_646
F1 K4 F7 47.4(3) 5_666 3_656
F4 K4 F4 55.9(4) 1_655 7_655
F4 K4 F7 109.6(6) 1_655 1_656
F4 K4 F7 143.0(5) 1_655 3_646
F4 K4 F7 87.3(4) 1_655 3_656
F4 K4 F7 109.6(6) 7_655 1_656
F4 K4 F7 87.3(4) 7_655 3_646
F4 K4 F7 143.0(5) 7_655 3_656
F7 K4 F7 84.7(4) 1_656 3_646
F7 K4 F7 84.7(4) 1_656 3_656
F7 K4 F7 128.82(13) 3_646 3_656
F1 Zr1 F1 83.7(4) 1_555 7_555
F1 Zr1 F2 89.7(6) 1_555 1_555
F1 Zr1 F2 170.1(7) 1_555 7_555
F1 Zr1 F6 93.7(7) 1_555 1_555
F1 Zr1 F7 92.3(7) 1_555 1_555
F1 Zr1 F2 170.1(7) 7_555 1_555
F1 Zr1 F2 89.7(6) 7_555 7_555
F1 Zr1 F6 93.7(7) 7_555 1_555
F1 Zr1 F7 92.3(7) 7_555 1_555
F2 Zr1 F2 95.8(5) 1_555 7_555
F2 Zr1 F6 94.1(8) 1_555 1_555
F2 Zr1 F7 80.5(7) 1_555 1_555
F2 Zr1 F6 94.1(8) 7_555 1_555
F2 Zr1 F7 80.5(7) 7_555 1_555
F6 Zr1 F7 171.8(12) 1_555 1_555
F3 Zr2 F3 90.9(5) 1_555 7_555
F3 Zr2 F4 88.9(7) 1_555 1_555
F3 Zr2 F4 178.2(8) 1_555 7_555
F3 Zr2 F5 102.5(8) 1_555 1_555
F3 Zr2 F8 81.3(8) 1_555 1_555
F3 Zr2 F4 178.2(8) 7_555 1_555
F3 Zr2 F4 88.9(7) 7_555 7_555
F3 Zr2 F5 102.5(8) 7_555 1_555
F3 Zr2 F8 81.3(8) 7_555 1_555
F4 Zr2 F4 91.3(6) 1_555 7_555
F4 Zr2 F5 79.3(7) 1_555 1_555
F4 Zr2 F8 97.0(8) 1_555 1_555
F4 Zr2 F5 79.3(7) 7_555 1_555
F4 Zr2 F8 97.0(8) 7_555 1_555
F5 Zr2 F8 174.6(6) 1_555 1_555
K2 F1 K3 121.2(4) 3_656 2_455
K2 F1 K4 105.3(4) 3_656 3_656
K2 F1 Zr1 118.4(4) 3_656 1_555
K2 F1 F1 130.4(4) 3_656 7_555
K2 F1 F1 49.6(3) 3_656 7_565
K2 F1 F2 96.3(5) 3_656 1_555
K2 F1 F6 84.7(4) 3_656 1_555
K2 F1 F7 145.8(6) 3_656 1_555
K3 F1 K4 93.8(3) 2_455 3_656
K3 F1 Zr1 108.4(4) 2_455 1_555
K3 F1 F1 63.9(3) 2_455 7_555
K3 F1 F1 116.1(3) 2_455 7_565
K3 F1 F2 142.4(5) 2_455 1_555
K3 F1 F6 120.4(6) 2_455 1_555
K3 F1 F7 92.8(5) 2_455 1_555
K4 F1 Zr1 105.3(3) 3_656 1_555
K4 F1 F1 124.1(4) 3_656 7_555
K4 F1 F1 55.9(3) 3_656 7_565
K4 F1 F2 76.6(4) 3_656 1_555
K4 F1 F6 133.0(5) 3_656 1_555
K4 F1 F7 73.1(3) 3_656 1_555
Zr1 F1 F1 48.2(3) 1_555 7_555
Zr1 F1 F1 131.8(4) 1_555 7_565
F1 F1 F1 180.0(4) 7_555 7_565
F1 F1 F2 91.4(4) 7_555 1_555
F1 F1 F6 59.6(4) 7_555 1_555
F1 F1 F7 58.9(4) 7_555 1_555
F1 F1 F2 88.6(4) 7_565 1_555
F1 F1 F6 120.4(4) 7_565 1_555
F1 F1 F7 121.1(4) 7_565 1_555
F2 F1 F6 56.6(4) 1_555 1_555
F2 F1 F7 49.6(4) 1_555 1_555
F6 F1 F7 73.9(5) 1_555 1_555
K1 F2 Zr1 167.3(4) 3_655 1_555
K1 F2 F1 141.0(5) 3_655 1_555
K1 F2 F2 129.8(4) 3_655 7_555
K1 F2 F2 50.2(3) 3_655 7_565
K1 F2 F6 131.2(6) 3_655 1_555
K1 F2 F7 144.8(6) 3_655 1_555
Zr1 F2 F1 46.8(4) 1_555 1_555
Zr1 F2 F2 137.9(4) 1_555 7_565
F1 F2 F2 88.6(4) 1_555 7_555
F1 F2 F2 91.4(4) 1_555 7_565
F1 F2 F6 59.5(5) 1_555 1_555
F1 F2 F7 61.5(5) 1_555 1_555
F2 F2 F2 180.0(4) 7_555 7_565
F2 F2 F6 56.7(4) 7_555 1_555
F2 F2 F7 51.3(4) 7_555 1_555
F2 F2 F6 123.3(4) 7_565 1_555
F2 F2 F7 128.7(4) 7_565 1_555
F6 F2 F7 81.5(6) 1_555 1_555
K3 F3 Zr2 176.0(4) 3_656 1_555
K3 F3 F3 132.7(4) 3_656 7_555
K3 F3 F3 47.3(3) 3_656 7_565
K3 F3 F4 137.0(6) 3_656 1_555
K3 F3 F5 141.1(6) 3_656 1_555
K3 F3 F8 137.8(6) 3_656 1_555
Zr2 F3 F3 135.4(4) 1_555 7_565
Zr2 F3 F4 45.6(4) 1_555 1_555
F3 F3 F3 180.0(4) 7_555 7_565
F3 F3 F4 90.2(5) 7_555 1_555
F3 F3 F5 61.3(4) 7_555 1_555
F3 F3 F8 54.3(5) 7_555 1_555
F3 F3 F4 89.8(4) 7_565 1_555
F3 F3 F5 118.7(4) 7_565 1_555
F3 F3 F8 125.7(5) 7_565 1_555
F4 F3 F5 49.8(5) 1_555 1_555
F4 F3 F8 64.3(6) 1_555 1_555
F5 F3 F8 81.1(7) 1_555 1_555
K1 F4 K3 110.7(4) 3_656 4_565
K1 F4 K4 101.1(3) 3_656 1_455
K1 F4 Zr2 119.7(4) 3_656 1_555
K1 F4 F3 98.5(5) 3_656 1_555
K1 F4 F4 124.6(4) 3_656 7_555
K1 F4 F4 55.4(3) 3_656 7_565
K1 F4 F5 78.5(4) 3_656 1_555
K1 F4 F8 149.7(6) 3_656 1_555
K3 F4 K4 94.4(4) 4_565 1_455
K3 F4 Zr2 119.2(4) 4_565 1_555
K3 F4 F3 97.7(5) 4_565 1_555
K3 F4 F4 122.3(4) 4_565 7_555
K3 F4 F4 57.7(3) 4_565 7_565
K3 F4 F5 165.0(6) 4_565 1_555
K3 F4 F8 81.8(4) 4_565 1_555
K4 F4 Zr2 106.4(4) 1_455 1_555
K4 F4 F3 151.5(6) 1_455 1_555
K4 F4 F4 62.0(4) 1_455 7_555
K4 F4 F4 118.0(4) 1_455 7_565
K4 F4 F5 95.3(6) 1_455 1_555
K4 F4 F8 105.4(6) 1_455 1_555
Zr2 F4 F3 45.5(4) 1_555 1_555
Zr2 F4 F4 135.6(5) 1_555 7_565
Zr2 F4 F5 46.8(5) 1_555 1_555
F3 F4 F4 89.8(5) 1_555 7_555
F3 F4 F4 90.2(5) 1_555 7_565
F3 F4 F5 68.6(6) 1_555 1_555
F3 F4 F8 51.6(5) 1_555 1_555
F4 F4 F4 180.0(5) 7_555 7_565
F4 F4 F5 54.0(5) 7_555 1_555
F4 F4 F8 59.3(5) 7_555 1_555
F4 F4 F5 126.0(5) 7_565 1_555
F4 F4 F8 120.7(5) 7_565 1_555
F5 F4 F8 84.6(7) 1_555 1_555
K1 F5 K1 128.31(15) 3_646 3_656
K1 F5 K2 95.9(4) 3_646 1_555
K1 F5 Zr2 108.6(5) 3_646 1_555
K1 F5 F3 143.7(4) 3_646 1_555
K1 F5 F3 86.7(4) 3_646 7_555
K1 F5 F4 123.6(5) 3_646 1_555
K1 F5 F4 59.6(4) 3_646 7_555
K1 F5 F8 107.8(4) 3_646 1_555
K1 F5 K2 95.9(4) 3_656 1_555
K1 F5 Zr2 108.6(5) 3_656 1_555
K1 F5 F3 86.7(4) 3_656 1_555
K1 F5 F3 143.7(4) 3_656 7_555
K1 F5 F4 59.6(4) 3_656 1_555
K1 F5 F4 123.6(5) 3_656 7_555
K1 F5 F8 107.8(4) 3_656 1_555
K2 F5 Zr2 119.3(6) 1_555 1_555
K2 F5 F3 88.7(5) 1_555 1_555
K2 F5 F3 88.7(5) 1_555 7_555
K2 F5 F4 140.5(3) 1_555 1_555
K2 F5 F4 140.5(3) 1_555 7_555
K2 F5 F8 122.0(6) 1_555 1_555
Zr2 F5 F4 54.0(6) 1_555 1_555
Zr2 F5 F4 54.0(6) 1_555 7_555
F3 F5 F3 57.3(4) 1_555 7_555
F3 F5 F4 61.6(5) 1_555 1_555
F3 F5 F4 95.0(6) 1_555 7_555
F3 F5 F4 95.0(6) 7_555 1_555
F3 F5 F4 61.6(5) 7_555 7_555
F4 F5 F4 72.1(5) 1_555 7_555
F4 F5 F8 52.2(5) 1_555 1_555
F4 F5 F8 52.2(5) 7_555 1_555
K1 F6 Zr1 173.3(6) 1_555 1_555
K1 F6 F1 135.5(5) 1_555 1_555
K1 F6 F1 135.5(5) 1_555 7_555
K1 F6 F2 127.8(5) 1_555 1_555
K1 F6 F2 127.8(5) 1_555 7_555
K1 F6 F7 169.2(6) 1_555 1_555
Zr1 F6 F1 49.3(5) 1_555 1_555
Zr1 F6 F1 49.3(5) 1_555 7_555
Zr1 F6 F2 47.6(5) 1_555 1_555
Zr1 F6 F2 47.6(5) 1_555 7_555
F1 F6 F1 60.9(4) 1_555 7_555
F1 F6 F2 63.9(5) 1_555 1_555
F1 F6 F2 96.7(5) 1_555 7_555
F1 F6 F7 52.3(4) 1_555 1_555
F1 F6 F2 96.7(5) 7_555 1_555
F1 F6 F2 63.9(5) 7_555 7_555
F1 F6 F7 52.3(4) 7_555 1_555
F2 F6 F2 66.6(4) 1_555 7_555
K4 F7 K4 95.3(4) 1_454 3_646
K4 F7 K4 95.3(4) 1_454 3_656
K4 F7 Zr1 132.1(6) 1_454 1_555
K4 F7 F1 148.5(5) 1_454 1_555
K4 F7 F1 148.5(5) 1_454 7_555
K4 F7 F2 88.0(5) 1_454 1_555
K4 F7 F2 88.0(5) 1_454 7_555
K4 F7 F6 127.9(6) 1_454 1_555
K4 F7 K4 128.82(13) 3_646 3_656
K4 F7 Zr1 104.6(5) 3_646 1_555
K4 F7 F1 115.0(4) 3_646 1_555
K4 F7 F1 59.4(3) 3_646 7_555
K4 F7 F2 153.7(4) 3_646 1_555
K4 F7 F2 76.6(4) 3_646 7_555
K4 F7 F6 106.0(4) 3_646 1_555
K4 F7 Zr1 104.6(5) 3_656 1_555
K4 F7 F1 59.4(3) 3_656 1_555
K4 F7 F1 115.0(4) 3_656 7_555
K4 F7 F2 76.6(4) 3_656 1_555
K4 F7 F2 153.7(4) 3_656 7_555
K4 F7 F6 106.0(4) 3_656 1_555
Zr1 F7 F1 50.7(5) 1_555 1_555
Zr1 F7 F1 50.7(5) 1_555 7_555
Zr1 F7 F2 56.2(6) 1_555 1_555
Zr1 F7 F2 56.2(6) 1_555 7_555
F1 F7 F1 62.2(4) 1_555 7_555
F1 F7 F2 68.9(5) 1_555 1_555
F1 F7 F2 106.6(6) 1_555 7_555
F1 F7 F6 53.8(4) 1_555 1_555
F1 F7 F2 106.6(6) 7_555 1_555
F1 F7 F2 68.9(5) 7_555 7_555
F1 F7 F6 53.8(4) 7_555 1_555
F2 F7 F2 77.4(5) 1_555 7_555
F2 F7 F6 53.6(5) 1_555 1_555
F2 F7 F6 53.6(5) 7_555 1_555
K2 F8 Zr2 151.3(7) 2_456 1_555
K2 F8 F3 104.3(6) 2_456 1_555
K2 F8 F3 104.3(6) 2_456 7_555
K2 F8 F4 148.8(6) 2_456 1_555
K2 F8 F4 148.8(6) 2_456 7_555
K2 F8 F5 154.1(7) 2_456 1_555
Zr2 F8 F3 54.0(6) 1_555 1_555
Zr2 F8 F3 54.0(6) 1_555 7_555
Zr2 F8 F4 45.1(6) 1_555 1_555
Zr2 F8 F4 45.1(6) 1_555 7_555
F3 F8 F3 71.3(5) 1_555 7_555
F3 F8 F4 64.1(6) 1_555 1_555
F3 F8 F4 99.1(6) 1_555 7_555
F3 F8 F5 55.9(5) 1_555 1_555
F3 F8 F4 99.1(6) 7_555 1_555
F3 F8 F4 64.1(6) 7_555 7_555
F3 F8 F5 55.9(5) 7_555 1_555
F4 F8 F4 61.4(5) 1_555 7_555

loop_
_geom_bond_atom_site_label_1
_geom_bond_atom_site_label_2
_geom_bond_distance
_geom_bond_site_symmetry_2
K1 F2 2.531(10) 3_645
K1 F2 2.531(10) 5_665
K1 F4 2.949(10) 3_646
K1 F4 2.949(10) 5_666
K1 F5 3.350(6) 3_646
K1 F5 3.350(6) 3_656
K1 F6 2.798(12) 1_555
K2 Zr1 3.959(5) 3_646
K2 Zr1 3.959(5) 3_656
K2 Zr2 3.774(8) 1_555
K2 F1 2.604(9) 3_646
K2 F1 2.604(9) 5_666
K2 F2 3.975(11) 3_646
K2 F2 3.975(11) 5_666
K2 F3 3.793(11) 1_555
K2 F3 3.918(11) 2_556
K2 F3 3.793(11) 7_555
K2 F3 3.918(11) 8_556
K2 F5 2.647(13) 1_555
K2 F6 3.521(7) 3_646
K2 F6 3.521(7) 3_656
K2 F8 2.669(14) 2_556
K3 F1 3.018(10) 2_555
K3 F1 3.018(10) 8_555
K3 F3 2.480(10) 3_646
K3 F3 2.480(10) 5_666
K3 F4 3.130(11) 4_564
K3 F4 3.130(11) 6_544
K3 F8 3.789(9) 4_554
K3 F8 3.789(9) 4_564
K4 Zr2 3.836(7) 1_655
K4 F1 3.007(9) 3_646
K4 F1 3.007(9) 5_666
K4 F2 3.600(9) 1_656
K4 F2 3.562(9) 3_646
K4 F2 3.562(9) 5_666
K4 F2 3.600(9) 7_656
K4 F4 2.860(11) 1_655
K4 F4 2.860(11) 7_655
K4 F5 3.820(13) 1_655
K4 F7 2.904(14) 1_656
K4 F7 3.342(5) 3_646
K4 F7 3.342(5) 3_656
Zr1 K2 3.959(5) 3_646
Zr1 K2 3.959(5) 3_656
Zr1 F1 1.991(7) 1_555
Zr1 F1 1.991(7) 7_555
Zr1 F2 1.880(8) 1_555
Zr1 F2 1.880(8) 7_555
Zr1 F6 1.580(11) 1_555
Zr1 F7 1.549(11) 1_555
Zr2 K2 3.774(8) 1_555
Zr2 K4 3.836(7) 1_455
Zr2 F3 1.870(8) 1_555
Zr2 F3 1.870(8) 7_555
Zr2 F4 1.876(9) 1_555
Zr2 F4 1.876(9) 7_555
Zr2 F5 1.690(12) 1_555
Zr2 F8 1.627(12) 1_555
F1 K2 2.604(9) 3_656
F1 K3 3.018(10) 2_455
F1 K4 3.007(9) 3_656
F1 Zr1 1.991(7) 1_555
F1 F1 2.656(9) 7_555
F1 F1 3.373(9) 7_565
F1 F2 2.732(12) 1_555
F1 F2 3.857(10) 7_555
F1 F3 3.522(12) 4_564
F1 F6 2.622(12) 1_555
F1 F7 2.573(12) 1_555
F1 F8 3.914(13) 4_564
F2 K1 2.531(10) 3_655
F2 K2 3.975(11) 3_656
F2 K4 3.600(9) 1_454
F2 K4 3.562(9) 3_656
F2 Zr1 1.880(8) 1_555
F2 F1 2.732(12) 1_555
F2 F1 3.857(10) 7_555
F2 F2 2.789(9) 7_555
F2 F2 3.240(9) 7_565
F2 F4 3.832(13) 1_554
F2 F5 3.671(14) 1_554
F2 F6 2.540(12) 1_555
F2 F7 2.230(11) 1_555
F3 K2 3.793(11) 1_555
F3 K2 3.918(11) 2_456
F3 K3 2.480(10) 3_656
F3 Zr2 1.870(8) 1_555
F3 F1 3.522(12) 4_565
F3 F3 2.665(9) 7_555
F3 F3 3.364(9) 7_565
F3 F4 2.623(13) 1_555
F3 F4 3.745(12) 7_555
F3 F5 2.778(14) 1_555
F3 F8 2.285(13) 1_555
F3 F8 3.593(15) 2_556
F4 K1 2.949(10) 3_656
F4 K3 3.130(11) 4_565
F4 K4 2.860(11) 1_455
F4 Zr2 1.876(9) 1_555
F4 F2 3.832(13) 1_556
F4 F3 2.623(13) 1_555
F4 F3 3.745(12) 7_555
F4 F4 2.682(10) 7_555
F4 F4 3.347(10) 7_565
F4 F5 2.280(13) 1_555
F4 F8 2.628(14) 1_555
F5 K1 3.350(6) 3_646
F5 K1 3.350(6) 3_656
F5 K2 2.647(13) 1_555
F5 K4 3.820(13) 1_455
F5 Zr2 1.690(12) 1_555
F5 F2 3.671(14) 1_556
F5 F2 3.671(14) 7_556
F5 F3 2.778(14) 1_555
F5 F3 2.778(14) 7_555
F5 F4 2.280(13) 1_555
F5 F4 2.280(13) 7_555
F5 F8 3.314(17) 1_555
F6 K1 2.798(12) 1_555
F6 K2 3.521(7) 3_646
F6 K2 3.521(7) 3_656
F6 Zr1 1.580(11) 1_555
F6 F1 2.622(12) 1_555
F6 F1 2.622(12) 7_555
F6 F2 2.540(12) 1_555
F6 F2 2.540(12) 7_555
F6 F7 3.122(15) 1_555
F7 K4 2.904(14) 1_454
F7 K4 3.342(5) 3_646
F7 K4 3.342(5) 3_656
F7 Zr1 1.549(11) 1_555
F7 F1 2.573(12) 1_555
F7 F1 2.573(12) 7_555
F7 F2 2.230(11) 1_555
F7 F2 2.230(11) 7_555
F7 F6 3.122(15) 1_555
F8 K2 2.669(14) 2_456
F8 K3 3.789(9) 4_555
F8 K3 3.789(9) 4_565
F8 Zr2 1.627(12) 1_555
F8 F1 3.914(13) 4_565
F8 F1 3.914(13) 6_545
F8 F3 2.285(13) 1_555
F8 F3 3.593(15) 2_456
F8 F3 2.285(13) 7_555
F8 F3 3.593(15) 8_456
F8 F4 2.628(14) 1_555
F8 F4 2.628(14) 7_555
F8 F5 3.314(17) 1_555
